data_7213646
loop_
_publ_author_name
'Chandrasekhar, Vadapalli'
'Dey, Atanu'
'Das, Sourav'
'Kundu, Subrata'

_publ_section_title
;
 Syntheses and structures of a family of heterometallic pentanuclear
 [MnIII3LnNa] (Ln = Dy, Tb, Gd and Nd) complexes: H-bonding reduces the
 nuclearity from nine to five
;
_journal_issue 7
_journal_name_full CrystEngComm
_journal_page_first 1304
_journal_paper_doi 10.1039/c3ce41863d
_journal_volume 16
_journal_year 2014
_chemical_formula_moiety 'C56 H83 Mn3 N6 Na O22 Tb, H2 O '
_chemical_formula_sum 'C56 H85 Mn3 N6 Na O23 Tb'
_chemical_formula_weight 1557.03
_chemical_name_systematic
;
 ?
;
_space_group_IT_number 2
_symmetry_cell_setting triclinic
_symmetry_space_group_name_Hall '-P 1'
_symmetry_space_group_name_H-M 'P -1'
_atom_sites_solution_hydrogens geom
_atom_sites_solution_primary direct
_atom_sites_solution_secondary difmap
_audit_creation_method SHELXL-97
_cell_angle_alpha 82.715(5)
_cell_angle_beta 87.032(5)
_cell_angle_gamma 76.958(5)
_cell_formula_units_Z 2
_cell_length_a 11.455(5)
_cell_length_b 14.841(5)
_cell_length_c 19.776(5)
_cell_measurement_reflns_used 5467
_cell_measurement_temperature 100(2)
_cell_measurement_theta_max 26.06
_cell_measurement_theta_min 2.37
_cell_volume 3248(2)
_computing_cell_refinement 'Bruker SMART'
_computing_data_collection 'Bruker SMART'
_computing_data_reduction 'Bruker SAINT'
_computing_molecular_graphics 'Bruker SHELXTL'
_computing_publication_material 'Bruker SHELXTL'
_computing_structure_refinement 'Bruker SHELXTL'
_computing_structure_solution 'Bruker SHELXTL'
_diffrn_ambient_temperature 100(2)
_diffrn_measured_fraction_theta_full 0.974
_diffrn_measured_fraction_theta_max 0.974
_diffrn_measurement_device_type 'CCD area detector'
_diffrn_measurement_method 'phi and omega scans'
_diffrn_radiation_monochromator graphite
_diffrn_radiation_source 'fine-focus sealed tube'
_diffrn_radiation_type MoK\a
_diffrn_radiation_wavelength 0.71069
_diffrn_reflns_av_R_equivalents 0.0271
_diffrn_reflns_av_sigmaI/netI 0.0572
_diffrn_reflns_limit_h_max 13
_diffrn_reflns_limit_h_min -13
_diffrn_reflns_limit_k_max 17
_diffrn_reflns_limit_k_min -14
_diffrn_reflns_limit_l_max 20
_diffrn_reflns_limit_l_min -23
_diffrn_reflns_number 16620
_diffrn_reflns_theta_full 25.03
_diffrn_reflns_theta_max 25.03
_diffrn_reflns_theta_min 4.12
_exptl_absorpt_coefficient_mu 1.733
_exptl_absorpt_correction_T_max 1.000
_exptl_absorpt_correction_T_min 0.795078
_exptl_absorpt_correction_type empirical
_exptl_absorpt_process_details sadabs
_exptl_crystal_colour brown
_exptl_crystal_density_diffrn 1.592
_exptl_crystal_density_method 'not measured'
_exptl_crystal_description block-shaped
_exptl_crystal_F_000 1596
_exptl_crystal_size_max 0.27
_exptl_crystal_size_mid 0.23
_exptl_crystal_size_min 0.22
_refine_diff_density_max 3.158
_refine_diff_density_min -3.852
_refine_diff_density_rms 0.145
_refine_ls_extinction_method none
_refine_ls_goodness_of_fit_ref 1.041
_refine_ls_hydrogen_treatment constr
_refine_ls_matrix_type full
_refine_ls_number_parameters 830
_refine_ls_number_reflns 11176
_refine_ls_number_restraints 0
_refine_ls_restrained_S_all 1.041
_refine_ls_R_factor_all 0.0716
_refine_ls_R_factor_gt 0.0587
_refine_ls_shift/su_max 0.000
_refine_ls_shift/su_mean 0.000
_refine_ls_structure_factor_coef Fsqd
_refine_ls_weighting_details 'calc w=1/[\s^2^(Fo^2^)+(0.0965P)^2^+8.8860P] where P=(Fo^2^+2Fc^2^)/3'
_refine_ls_weighting_scheme calc
_refine_ls_wR_factor_gt 0.1536
_refine_ls_wR_factor_ref 0.1676
_reflns_number_gt 9130
_reflns_number_total 11176
_reflns_threshold_expression >2sigma(I)
_cod_data_source_file c3ce41863d.txt
_cod_data_source_block Mn3TbNa
_cod_depositor_comments
;
The following automatic conversions were performed:

'_symmetry_cell_setting' value 'Triclinic' changed to 'triclinic'
according to
/usr/data/users/saulius/automatic-downloads/current/RSC/lib/dictionaries/cif_core.dic
dictionary named 'cif_core.dic' version 2.4.2 from 2011-04-26.

Automatic conversion script
Id: cif_fix_values 2281 2013-09-26 08:29:07Z andrius 
;
_cod_original_sg_symbol_H-M 'P-1   '
_cod_database_code 7213646

loop_
_symmetry_equiv_pos_as_xyz
'x, y, z'
'-x, -y, -z'

loop_
_atom_site_label
_atom_site_type_symbol
_atom_site_fract_x
_atom_site_fract_y
_atom_site_fract_z
_atom_site_U_iso_or_equiv
_atom_site_adp_type
_atom_site_occupancy
_atom_site_symmetry_multiplicity
_atom_site_calc_flag
_atom_site_refinement_flags
C1 C 0.5899(7) -0.0734(5) 0.8886(5) 0.051(2) Uani 1 1 d .
H1A H 0.6731 -0.0730 0.8805 0.077 Uiso 1 1 calc R
H1B H 0.5643 -0.1072 0.8559 0.077 Uiso 1 1 calc R
H1C H 0.5786 -0.1029 0.9338 0.077 Uiso 1 1 calc R
C2 C 0.5507(6) 0.0775(5) 0.9235(4) 0.0400(17) Uani 1 1 d .
C3 C 0.6344(6) 0.0489(6) 0.9735(4) 0.046(2) Uani 1 1 d .
H3 H 0.6769 -0.0127 0.9799 0.055 Uiso 1 1 calc R
C4 C 0.6550(7) 0.1135(7) 1.0144(4) 0.055(2) Uani 1 1 d .
H4 H 0.7110 0.0941 1.0487 0.066 Uiso 1 1 calc R
C5 C 0.5949(7) 0.2040(6) 1.0053(4) 0.047(2) Uani 1 1 d .
H5 H 0.6093 0.2455 1.0337 0.057 Uiso 1 1 calc R
C6 C 0.5105(6) 0.2358(5) 0.9529(3) 0.0363(16) Uani 1 1 d .
C7 C 0.4911(6) 0.1724(5) 0.9093(3) 0.0324(15) Uani 1 1 d .
C8 C 0.4504(6) 0.3325(5) 0.9460(3) 0.0322(15) Uani 1 1 d .
H8 H 0.4666 0.3684 0.9781 0.039 Uiso 1 1 calc R
C9 C 0.3213(7) 0.4751(5) 0.8965(4) 0.0380(17) Uani 1 1 d .
C10 C 0.2985(9) 0.5115(8) 0.9655(5) 0.069(3) Uani 1 1 d .
H10A H 0.2587 0.4713 0.9956 0.104 Uiso 1 1 calc R
H10B H 0.2489 0.5733 0.9600 0.104 Uiso 1 1 calc R
H10C H 0.3735 0.5128 0.9844 0.104 Uiso 1 1 calc R
C11 C 0.4053(8) 0.5268(7) 0.8499(6) 0.0623(14) Uani 1 1 d .
H11A H 0.4178 0.5038 0.8057 0.075 Uiso 1 1 calc R
H11B H 0.3718 0.5933 0.8434 0.075 Uiso 1 1 calc R
C12 C 0.2029(7) 0.4857(5) 0.8606(4) 0.0415(18) Uani 1 1 d .
H12A H 0.1445 0.4644 0.8922 0.050 Uiso 1 1 calc R
H12B H 0.1713 0.5508 0.8444 0.050 Uiso 1 1 calc R
C13 C 0.3817(9) -0.1402(6) 0.7710(5) 0.064(3) Uani 1 1 d .
H13A H 0.4077 -0.1864 0.8090 0.097 Uiso 1 1 calc R
H13B H 0.4503 -0.1288 0.7441 0.097 Uiso 1 1 calc R
H13C H 0.3300 -0.1623 0.7435 0.097 Uiso 1 1 calc R
C14 C 0.2111(7) -0.0573(5) 0.8301(4) 0.0383(17) Uani 1 1 d .
C15 C 0.1696(8) -0.1367(5) 0.8512(4) 0.048(2) Uani 1 1 d .
H15 H 0.2134 -0.1942 0.8406 0.058 Uiso 1 1 calc R
C16 C 0.0613(8) -0.1313(5) 0.8889(4) 0.050(2) Uani 1 1 d .
H16 H 0.0357 -0.1852 0.9055 0.060 Uiso 1 1 calc R
C17 C -0.0058(7) -0.0465(6) 0.9009(4) 0.0458(19) Uani 1 1 d .
H17 H -0.0782 -0.0432 0.9250 0.055 Uiso 1 1 calc R
C18 C 0.0321(6) 0.0371(5) 0.8776(3) 0.0341(15) Uani 1 1 d .
C19 C 0.1443(6) 0.0309(5) 0.8431(3) 0.0306(14) Uani 1 1 d .
C20 C -0.0509(6) 0.1251(5) 0.8844(3) 0.0364(16) Uani 1 1 d .
H20 H -0.1182 0.1238 0.9126 0.044 Uiso 1 1 calc R
C21 C -0.1348(6) 0.2904(5) 0.8568(4) 0.0375(16) Uani 1 1 d .
C22 C -0.1310(11) 0.3320(10) 0.9218(7) 0.122(6) Uani 1 1 d .
H22A H -0.1217 0.2838 0.9596 0.183 Uiso 1 1 calc R
H22B H -0.2042 0.3771 0.9277 0.183 Uiso 1 1 calc R
H22C H -0.0645 0.3619 0.9195 0.183 Uiso 1 1 calc R
C23 C -0.1109(7) 0.3545(6) 0.7886(5) 0.055(2) Uani 1 1 d .
H23A H -0.1401 0.3330 0.7497 0.066 Uiso 1 1 calc R
H23B H -0.1536 0.4183 0.7914 0.066 Uiso 1 1 calc R
C24 C -0.2527(7) 0.2696(6) 0.8444(5) 0.060(2) Uani 1 1 d .
H24A H -0.2456 0.2375 0.8041 0.072 Uiso 1 1 calc R
H24B H -0.2738 0.2282 0.8828 0.072 Uiso 1 1 calc R
C25 C 0.6678(8) 0.0851(8) 0.7567(5) 0.066(3) Uani 1 1 d .
H25A H 0.7360 0.0866 0.7266 0.099 Uiso 1 1 calc R
H25B H 0.6945 0.0588 0.8016 0.099 Uiso 1 1 calc R
H25C H 0.6211 0.1473 0.7583 0.099 Uiso 1 1 calc R
C26 C 0.5871(6) 0.0446(5) 0.6632(4) 0.0382(17) Uani 1 1 d .
C27 C 0.6624(7) -0.0118(5) 0.6222(5) 0.047(2) Uani 1 1 d .
H27 H 0.7191 -0.0621 0.6418 0.056 Uiso 1 1 calc R
C28 C 0.6550(7) 0.0055(6) 0.5512(4) 0.046(2) Uani 1 1 d .
H28 H 0.7078 -0.0320 0.5237 0.055 Uiso 1 1 calc R
C29 C 0.5701(7) 0.0775(6) 0.5231(4) 0.0456(19) Uani 1 1 d .
H29 H 0.5668 0.0893 0.4758 0.055 Uiso 1 1 calc R
C30 C 0.4864(6) 0.1352(5) 0.5630(4) 0.0340(15) Uani 1 1 d .
C31 C 0.4965(6) 0.1192(5) 0.6345(4) 0.0327(15) Uani 1 1 d .
C32 C 0.3919(7) 0.2026(5) 0.5290(4) 0.0376(17) Uani 1 1 d .
H32 H 0.3938 0.2092 0.4816 0.045 Uiso 1 1 calc R
C33 C 0.2067(7) 0.3229(5) 0.5197(3) 0.0348(16) Uani 1 1 d .
C34 C 0.1752(9) 0.2906(6) 0.4542(4) 0.052(2) Uani 1 1 d .
H34A H 0.2425 0.2860 0.4228 0.078 Uiso 1 1 calc R
H34B H 0.1077 0.3347 0.4340 0.078 Uiso 1 1 calc R
H34C H 0.1554 0.2308 0.4644 0.078 Uiso 1 1 calc R
C35 C 0.2512(7) 0.4144(5) 0.5046(3) 0.0368(16) Uani 1 1 d .
H35A H 0.2836 0.4271 0.5458 0.044 Uiso 1 1 calc R
H35B H 0.3155 0.4063 0.4705 0.044 Uiso 1 1 calc R
C36 C 0.0992(7) 0.3359(5) 0.5688(3) 0.0349(16) Uani 1 1 d .
H36A H 0.0410 0.3920 0.5529 0.042 Uiso 1 1 calc R
H36B H 0.0612 0.2834 0.5705 0.042 Uiso 1 1 calc R
C37 C 0.1842(7) 0.6085(5) 0.6376(4) 0.0380(17) Uani 1 1 d .
C38 C 0.2112(8) 0.6989(5) 0.6030(4) 0.0433(18) Uani 1 1 d .
C39 C 0.312(2) 0.7218(15) 0.6335(9) 0.240(16) Uani 1 1 d .
H39A H 0.2834 0.7714 0.6612 0.360 Uiso 1 1 calc R
H39B H 0.3650 0.7412 0.5982 0.360 Uiso 1 1 calc R
H39C H 0.3549 0.6679 0.6614 0.360 Uiso 1 1 calc R
C40 C 0.2326(19) 0.6956(10) 0.5294(7) 0.134(7) Uani 1 1 d .
H40A H 0.2582 0.7506 0.5096 0.201 Uiso 1 1 calc R
H40B H 0.1600 0.6924 0.5087 0.201 Uiso 1 1 calc R
H40C H 0.2938 0.6416 0.5219 0.201 Uiso 1 1 calc R
C41 C 0.1041(15) 0.7714(8) 0.6086(14) 0.215(14) Uani 1 1 d .
H41A H 0.0931 0.7856 0.6548 0.323 Uiso 1 1 calc R
H41B H 0.0360 0.7504 0.5957 0.323 Uiso 1 1 calc R
H41C H 0.1122 0.8262 0.5790 0.323 Uiso 1 1 calc R
C42 C 0.4433(6) 0.3795(4) 0.6943(3) 0.0288(14) Uani 1 1 d .
C43 C 0.5478(7) 0.4094(5) 0.6526(4) 0.0412(18) Uani 1 1 d .
C44 C 0.6546(7) 0.3272(6) 0.6536(4) 0.048(2) Uani 1 1 d .
H44A H 0.6335 0.2780 0.6330 0.073 Uiso 1 1 calc R
H44B H 0.6771 0.3052 0.6999 0.073 Uiso 1 1 calc R
H44C H 0.7206 0.3463 0.6286 0.073 Uiso 1 1 calc R
C45 C 0.5819(8) 0.4870(6) 0.6870(5) 0.056(2) Uani 1 1 d .
H45A H 0.6392 0.5133 0.6585 0.084 Uiso 1 1 calc R
H45B H 0.6164 0.4614 0.7304 0.084 Uiso 1 1 calc R
H45C H 0.5116 0.5346 0.6934 0.084 Uiso 1 1 calc R
C46 C 0.5132(8) 0.4446(7) 0.5808(4) 0.058(2) Uani 1 1 d .
H46A H 0.5796 0.4636 0.5560 0.088 Uiso 1 1 calc R
H46B H 0.4461 0.4969 0.5804 0.088 Uiso 1 1 calc R
H46C H 0.4915 0.3961 0.5597 0.088 Uiso 1 1 calc R
C47 C 0.0895(6) 0.1339(5) 0.6727(3) 0.0294(14) Uani 1 1 d .
C48 C 0.0293(7) 0.0714(5) 0.6371(4) 0.0379(17) Uani 1 1 d .
C49 C 0.0077(7) -0.0083(5) 0.6895(4) 0.0447(18) Uani 1 1 d .
H49A H -0.0409 -0.0429 0.6700 0.067 Uiso 1 1 calc R
H49B H -0.0328 0.0165 0.7291 0.067 Uiso 1 1 calc R
H49C H 0.0831 -0.0488 0.7024 0.067 Uiso 1 1 calc R
C50 C 0.1044(9) 0.0351(7) 0.5775(5) 0.062(3) Uani 1 1 d .
H50A H 0.1148 0.0865 0.5448 0.093 Uiso 1 1 calc R
H50B H 0.0649 -0.0045 0.5565 0.093 Uiso 1 1 calc R
H50C H 0.1813 0.0002 0.5931 0.093 Uiso 1 1 calc R
C51 C -0.0933(8) 0.1310(6) 0.6119(4) 0.051(2) Uani 1 1 d .
H51A H -0.0806 0.1822 0.5796 0.076 Uiso 1 1 calc R
H51B H -0.1405 0.1546 0.6500 0.076 Uiso 1 1 calc R
H51C H -0.1348 0.0933 0.5904 0.076 Uiso 1 1 calc R
C52 C -0.1240(7) 0.6120(5) 0.7670(4) 0.0435(18) Uani 1 1 d .
C53 C -0.1642(7) 0.6747(6) 0.8234(5) 0.051(2) Uani 1 1 d .
C54 C -0.1515(11) 0.7703(7) 0.7943(6) 0.079(3) Uani 1 1 d .
H54A H -0.0717 0.7673 0.7759 0.119 Uiso 1 1 calc R
H54B H -0.1666 0.8107 0.8295 0.119 Uiso 1 1 calc R
H54C H -0.2081 0.7941 0.7587 0.119 Uiso 1 1 calc R
C55 C -0.2935(9) 0.6716(8) 0.8475(6) 0.076(3) Uani 1 1 d .
H55A H -0.3154 0.7073 0.8852 0.114 Uiso 1 1 calc R
H55B H -0.2985 0.6083 0.8614 0.114 Uiso 1 1 calc R
H55C H -0.3471 0.6975 0.8107 0.114 Uiso 1 1 calc R
C56 C -0.0844(9) 0.6427(8) 0.8850(5) 0.074(3) Uani 1 1 d .
H56A H -0.0051 0.6514 0.8729 0.112 Uiso 1 1 calc R
H56B H -0.0811 0.5779 0.8995 0.112 Uiso 1 1 calc R
H56C H -0.1166 0.6785 0.9215 0.112 Uiso 1 1 calc R
N1 N 0.3766(5) 0.3735(4) 0.8997(3) 0.0301(12) Uani 1 1 d .
N2 N -0.0391(5) 0.2053(4) 0.8545(3) 0.0294(12) Uani 1 1 d .
N3 N 0.3033(5) 0.2554(4) 0.5589(3) 0.0292(12) Uani 1 1 d .
N4 N 0.1732(5) 0.2734(4) 0.8957(3) 0.0270(11) Uani 1 1 d .
N5 N 0.1826(4) 0.2205(4) 0.9471(3) 0.0271(12) Uani 1 1 d .
N6 N 0.1878(6) 0.1712(5) 0.9973(3) 0.0467(16) Uani 1 1 d .
O1 O 0.5207(4) 0.0201(3) 0.8819(3) 0.0398(12) Uani 1 1 d .
O2 O 0.4211(4) 0.1959(3) 0.8558(2) 0.0306(10) Uani 1 1 d .
O3 O 0.2233(4) 0.4327(3) 0.8053(2) 0.0282(10) Uani 1 1 d .
O4 O 0.5246(5) 0.5047(4) 0.8890(4) 0.0623(14) Uani 1 1 d .
H4A H 0.5102 0.4985 0.9301 0.094 Uiso 1 1 calc R
O5 O 0.3180(5) -0.0556(3) 0.7956(3) 0.0404(12) Uani 1 1 d .
O6 O 0.1914(4) 0.1044(3) 0.8232(2) 0.0288(10) Uani 1 1 d .
O7 O 0.0102(4) 0.3506(3) 0.7801(2) 0.0264(9) Uani 1 1 d .
O8 O -0.3423(7) 0.3483(6) 0.8356(4) 0.082(2) Uani 1 1 d .
H8A H -0.3575 0.3613 0.7950 0.123 Uiso 1 1 calc R
O9 O 0.5962(4) 0.0296(4) 0.7324(3) 0.0402(12) Uani 1 1 d .
O10 O 0.4269(4) 0.1708(3) 0.6781(2) 0.0292(10) Uani 1 1 d .
O11 O 0.1371(4) 0.3427(3) 0.6350(2) 0.0260(9) Uani 1 1 d .
O12 O 0.1602(6) 0.4917(4) 0.4810(3) 0.0515(14) Uani 1 1 d .
H12 H 0.1484 0.5298 0.5086 0.077 Uiso 1 1 calc R
O13 O 0.1330(4) 0.5593(3) 0.6065(2) 0.0346(11) Uani 1 1 d .
O14 O 0.2077(5) 0.5846(3) 0.7001(2) 0.0388(12) Uani 1 1 d .
O15 O 0.1972(4) 0.1359(3) 0.6566(2) 0.0331(10) Uani 1 1 d .
O16 O 0.0285(4) 0.1795(3) 0.7171(2) 0.0300(10) Uani 1 1 d .
O17 O 0.3442(4) 0.3896(3) 0.6669(2) 0.0290(10) Uani 1 1 d .
O18 O 0.4644(4) 0.3446(3) 0.7557(2) 0.0281(10) Uani 1 1 d .
O19 O -0.0200(4) 0.5602(3) 0.7691(3) 0.0374(11) Uani 1 1 d .
O20 O -0.1972(5) 0.6149(4) 0.7207(3) 0.0612(17) Uani 1 1 d .
O21 O 0.2408(3) 0.2669(3) 0.7561(2) 0.0227(9) Uani 1 1 d .
O22 O -0.0781(4) 0.4814(4) 0.6536(2) 0.0368(11) Uani 1 1 d .
H22D H -0.1107 0.4337 0.6628 0.055 Uiso 1 1 d R
H22E H -0.1266 0.5297 0.6676 0.055 Uiso 1 1 d R
O23 O 0.6004(9) 0.7380(8) 0.6670(6) 0.117(3) Uani 1 1 d G
H23C H 0.5327 0.7711 0.6543 0.176 Uiso 1 1 d G
H23D H 0.5902 0.6933 0.6964 0.176 Uiso 1 1 d G
Na1 Na 0.3903(2) 0.08670(18) 0.78679(14) 0.0336(6) Uani 1 1 d .
Mn1 Mn 0.10353(8) 0.22888(6) 0.79896(4) 0.0223(2) Uani 1 1 d .
Mn2 Mn 0.27632(8) 0.25270(6) 0.66121(5) 0.0236(2) Uani 1 1 d .
Mn3 Mn 0.32022(8) 0.31271(6) 0.82572(5) 0.0238(2) Uani 1 1 d .
Tb1 Tb 0.11083(3) 0.45253(2) 0.709397(15) 0.02607(12) Uani 1 1 d .

loop_
_atom_site_aniso_label
_atom_site_aniso_U_11
_atom_site_aniso_U_22
_atom_site_aniso_U_33
_atom_site_aniso_U_23
_atom_site_aniso_U_13
_atom_site_aniso_U_12
C1 0.038(4) 0.036(4) 0.065(6) 0.016(4) 0.004(4) 0.005(3)
C2 0.028(4) 0.046(4) 0.039(4) 0.011(3) 0.003(3) -0.005(3)
C3 0.030(4) 0.053(5) 0.044(5) 0.024(4) -0.006(3) -0.002(3)
C4 0.042(5) 0.078(6) 0.040(5) 0.021(4) -0.017(4) -0.014(4)
C5 0.037(4) 0.071(6) 0.032(4) 0.016(4) -0.011(3) -0.019(4)
C6 0.025(3) 0.054(5) 0.029(4) 0.012(3) -0.003(3) -0.015(3)
C7 0.021(3) 0.041(4) 0.031(4) 0.013(3) 0.002(3) -0.010(3)
C8 0.028(3) 0.047(4) 0.023(3) 0.001(3) -0.005(3) -0.015(3)
C9 0.045(4) 0.039(4) 0.035(4) -0.013(3) -0.006(3) -0.011(3)
C10 0.071(6) 0.085(7) 0.050(6) -0.033(5) -0.018(5) 0.004(5)
C11 0.050(3) 0.050(3) 0.096(4) -0.013(3) 0.004(3) -0.028(2)
C12 0.050(4) 0.039(4) 0.039(4) -0.009(3) -0.011(3) -0.012(3)
C13 0.067(6) 0.035(5) 0.085(7) -0.014(5) 0.003(5) 0.003(4)
C14 0.051(5) 0.026(4) 0.038(4) 0.001(3) -0.012(3) -0.010(3)
C15 0.066(6) 0.028(4) 0.049(5) 0.004(3) -0.011(4) -0.011(4)
C16 0.060(5) 0.034(4) 0.059(5) 0.009(4) -0.013(4) -0.024(4)
C17 0.046(4) 0.052(5) 0.042(4) 0.009(4) -0.001(3) -0.023(4)
C18 0.042(4) 0.032(4) 0.030(4) 0.003(3) 0.000(3) -0.016(3)
C19 0.038(4) 0.032(4) 0.022(3) 0.001(3) -0.007(3) -0.009(3)
C20 0.031(4) 0.052(5) 0.029(4) -0.001(3) 0.007(3) -0.019(3)
C21 0.028(4) 0.043(4) 0.040(4) -0.006(3) 0.003(3) -0.004(3)
C22 0.087(8) 0.124(11) 0.139(12) -0.099(10) -0.038(8) 0.062(8)
C23 0.044(5) 0.049(5) 0.066(6) 0.006(4) 0.010(4) -0.006(4)
C24 0.029(4) 0.058(5) 0.081(7) 0.016(5) -0.013(4) 0.004(4)
C25 0.047(5) 0.106(8) 0.054(6) -0.002(5) 0.002(4) -0.041(5)
C26 0.030(4) 0.037(4) 0.049(5) -0.008(3) 0.006(3) -0.010(3)
C27 0.033(4) 0.036(4) 0.069(6) -0.014(4) 0.006(4) 0.000(3)
C28 0.036(4) 0.044(5) 0.059(5) -0.022(4) 0.018(4) -0.006(4)
C29 0.046(4) 0.046(5) 0.049(5) -0.019(4) 0.018(4) -0.017(4)
C30 0.035(4) 0.032(4) 0.037(4) -0.007(3) 0.007(3) -0.012(3)
C31 0.029(3) 0.027(3) 0.044(4) -0.009(3) 0.010(3) -0.009(3)
C32 0.055(5) 0.036(4) 0.029(4) -0.008(3) 0.011(3) -0.025(4)
C33 0.053(4) 0.030(4) 0.022(3) -0.002(3) -0.002(3) -0.010(3)
C34 0.085(6) 0.047(5) 0.027(4) -0.009(3) -0.013(4) -0.013(4)
C35 0.050(4) 0.032(4) 0.024(3) 0.006(3) 0.000(3) -0.005(3)
C36 0.045(4) 0.031(4) 0.029(4) 0.000(3) -0.011(3) -0.009(3)
C37 0.041(4) 0.031(4) 0.038(4) -0.002(3) 0.000(3) -0.002(3)
C38 0.059(5) 0.031(4) 0.044(4) -0.003(3) -0.004(4) -0.017(4)
C39 0.40(3) 0.26(2) 0.149(15) 0.143(16) -0.174(19) -0.30(3)
C40 0.27(2) 0.078(9) 0.074(9) 0.009(7) 0.025(11) -0.090(11)
C41 0.123(13) 0.034(7) 0.44(4) 0.048(12) 0.130(18) 0.004(7)
C42 0.032(4) 0.022(3) 0.030(4) 0.001(3) -0.002(3) -0.004(3)
C43 0.038(4) 0.048(4) 0.035(4) 0.012(3) 0.003(3) -0.014(3)
C44 0.036(4) 0.059(5) 0.044(5) 0.000(4) 0.001(3) -0.003(4)
C45 0.052(5) 0.048(5) 0.074(6) -0.003(4) 0.011(4) -0.029(4)
C46 0.053(5) 0.069(6) 0.048(5) 0.015(4) 0.013(4) -0.020(5)
C47 0.035(4) 0.031(4) 0.023(3) 0.003(3) -0.005(3) -0.012(3)
C48 0.046(4) 0.045(4) 0.031(4) -0.016(3) 0.003(3) -0.022(3)
C49 0.054(5) 0.042(4) 0.044(4) -0.010(3) -0.005(4) -0.021(4)
C50 0.082(7) 0.062(6) 0.056(6) -0.030(5) 0.016(5) -0.037(5)
C51 0.058(5) 0.050(5) 0.050(5) 0.002(4) -0.022(4) -0.026(4)
C52 0.045(5) 0.030(4) 0.054(5) -0.003(3) -0.004(4) -0.005(3)
C53 0.042(4) 0.041(5) 0.066(6) -0.018(4) 0.005(4) 0.002(4)
C54 0.090(8) 0.053(6) 0.098(9) -0.036(6) 0.014(6) -0.014(5)
C55 0.057(6) 0.071(7) 0.093(8) -0.026(6) 0.007(6) 0.006(5)
C56 0.069(6) 0.081(7) 0.073(7) -0.048(6) 0.001(5) 0.005(5)
N1 0.029(3) 0.037(3) 0.026(3) -0.001(2) -0.003(2) -0.012(2)
N2 0.026(3) 0.036(3) 0.028(3) -0.005(2) 0.002(2) -0.010(2)
N3 0.038(3) 0.029(3) 0.023(3) -0.003(2) 0.002(2) -0.010(2)
N4 0.027(3) 0.029(3) 0.025(3) 0.002(2) -0.003(2) -0.010(2)
N5 0.022(3) 0.032(3) 0.024(3) 0.002(3) -0.005(2) -0.002(2)
N6 0.057(4) 0.043(4) 0.033(4) 0.014(3) -0.002(3) -0.005(3)
O1 0.030(3) 0.034(3) 0.045(3) 0.013(2) 0.003(2) 0.004(2)
O2 0.027(2) 0.032(2) 0.028(2) 0.0054(19) -0.0040(19) -0.0019(19)
O3 0.029(2) 0.028(2) 0.026(2) -0.0034(18) -0.0040(18) -0.0018(19)
O4 0.050(3) 0.050(3) 0.096(4) -0.013(3) 0.004(3) -0.028(2)
O5 0.046(3) 0.027(3) 0.044(3) -0.003(2) 0.005(2) -0.003(2)
O6 0.029(2) 0.023(2) 0.033(2) 0.0014(18) 0.0012(19) -0.0070(19)
O7 0.026(2) 0.027(2) 0.022(2) 0.0018(18) -0.0017(17) 0.0005(18)
O8 0.071(5) 0.085(5) 0.086(5) -0.004(4) 0.000(4) -0.011(4)
O9 0.029(3) 0.042(3) 0.046(3) -0.003(2) 0.001(2) -0.003(2)
O10 0.028(2) 0.031(2) 0.028(2) -0.0046(19) 0.0019(19) -0.0051(19)
O11 0.030(2) 0.027(2) 0.020(2) 0.0013(17) -0.0072(18) -0.0049(18)
O12 0.078(4) 0.040(3) 0.035(3) 0.000(2) -0.014(3) -0.010(3)
O13 0.045(3) 0.028(2) 0.031(3) 0.000(2) -0.006(2) -0.010(2)
O14 0.055(3) 0.033(3) 0.029(3) 0.002(2) -0.004(2) -0.014(2)
O15 0.035(3) 0.026(2) 0.038(3) -0.003(2) 0.004(2) -0.007(2)
O16 0.029(2) 0.035(3) 0.025(2) -0.0054(19) -0.0009(19) -0.005(2)
O17 0.030(2) 0.029(2) 0.027(2) 0.0035(19) -0.0008(19) -0.0092(19)
O18 0.028(2) 0.029(2) 0.026(2) 0.0041(18) -0.0017(18) -0.0072(19)
O19 0.035(3) 0.031(3) 0.043(3) -0.005(2) -0.003(2) 0.000(2)
O20 0.052(4) 0.060(4) 0.066(4) -0.022(3) -0.020(3) 0.011(3)
O21 0.022(2) 0.028(2) 0.020(2) -0.0017(17) 0.0020(17) -0.0082(18)
O22 0.037(3) 0.040(3) 0.031(3) 0.000(2) -0.008(2) -0.005(2)
O23 0.101(7) 0.100(8) 0.137(10) -0.006(6) -0.008(6) 0.005(6)
Na1 0.0303(14) 0.0288(14) 0.0373(15) 0.0036(11) 0.0039(11) -0.0022(11)
Mn1 0.0222(5) 0.0228(5) 0.0207(5) 0.0008(4) 0.0006(4) -0.0048(4)
Mn2 0.0253(5) 0.0241(5) 0.0202(5) 0.0001(4) 0.0014(4) -0.0046(4)
Mn3 0.0236(5) 0.0258(5) 0.0208(5) 0.0021(4) -0.0037(4) -0.0050(4)
Tb1 0.0307(2) 0.02495(19) 0.02149(18) 0.00013(12) -0.00368(12) -0.00476(13)

loop_
_atom_type_symbol
_atom_type_description
_atom_type_scat_dispersion_real
_atom_type_scat_dispersion_imag
_atom_type_scat_source
C C 0.0033 0.0016 'International Tables Vol C Tables 4.2.6.8 and 6.1.1.4'
H H 0.0000 0.0000 'International Tables Vol C Tables 4.2.6.8 and 6.1.1.4'
N N 0.0061 0.0033 'International Tables Vol C Tables 4.2.6.8 and 6.1.1.4'
O O 0.0106 0.0060 'International Tables Vol C Tables 4.2.6.8 and 6.1.1.4'
Mn Mn 0.3368 0.7283 'International Tables Vol C Tables 4.2.6.8 and 6.1.1.4'
Tb Tb -0.1723 4.1537 'International Tables Vol C Tables 4.2.6.8 and 6.1.1.4'
Na Na 0.0362 0.0249 'International Tables Vol C Tables 4.2.6.8 and 6.1.1.4'

loop_
_geom_angle_atom_site_label_1
_geom_angle_atom_site_label_2
_geom_angle_atom_site_label_3
_geom_angle
O1 C2 C3 124.3(7)
O1 C2 C7 114.2(6)
C3 C2 C7 121.5(8)
C2 C3 C4 119.2(8)
C5 C4 C3 121.3(7)
C4 C5 C6 120.6(8)
C7 C6 C5 119.1(7)
C7 C6 C8 123.3(6)
C5 C6 C8 117.7(7)
O2 C7 C6 124.2(6)
O2 C7 C2 117.8(7)
C6 C7 C2 118.1(6)
N1 C8 C6 125.8(6)
N1 C9 C10 114.5(7)
N1 C9 C12 103.9(5)
C10 C9 C12 110.5(7)
N1 C9 C11 106.6(6)
C10 C9 C11 111.7(7)
C12 C9 C11 109.3(7)
O4 C11 C9 104.4(7)
O3 C12 C9 109.0(6)
O5 C14 C15 124.8(7)
O5 C14 C19 114.1(6)
C15 C14 C19 121.1(7)
C14 C15 C16 120.2(7)
C17 C16 C15 119.5(7)
C16 C17 C18 121.6(7)
C19 C18 C17 118.6(7)
C19 C18 C20 122.8(6)
C17 C18 C20 118.4(7)
O6 C19 C14 118.0(6)
O6 C19 C18 123.3(6)
C14 C19 C18 118.7(6)
N2 C20 C18 125.3(6)
N2 C21 C24 109.7(6)
N2 C21 C22 110.7(7)
C24 C21 C22 114.2(8)
N2 C21 C23 103.5(6)
C24 C21 C23 102.8(7)
C22 C21 C23 115.2(10)
O7 C23 C21 109.5(6)
O8 C24 C21 112.4(8)
O9 C26 C27 121.0(7)
O9 C26 C31 118.4(6)
C27 C26 C31 120.6(7)
C26 C27 C28 120.8(7)
C29 C28 C27 119.3(7)
C28 C29 C30 122.3(8)
C31 C30 C29 118.1(7)
C31 C30 C32 123.5(6)
C29 C30 C32 118.2(7)
O10 C31 C30 124.4(6)
O10 C31 C26 116.8(6)
C30 C31 C26 118.8(6)
N3 C32 C30 125.3(6)
N3 C33 C36 104.7(5)
N3 C33 C34 114.3(6)
C36 C33 C34 110.5(6)
N3 C33 C35 105.9(6)
C36 C33 C35 110.1(6)
C34 C33 C35 111.0(6)
O12 C35 C33 113.2(6)
O11 C36 C33 109.7(5)
O13 C37 O14 119.5(7)
O13 C37 C38 121.4(7)
O14 C37 C38 119.0(7)
C41 C38 C39 110.7(16)
C41 C38 C40 104.9(14)
C39 C38 C40 110.5(13)
C41 C38 C37 107.6(8)
C39 C38 C37 111.7(8)
C40 C38 C37 111.1(7)
O17 C42 O18 123.9(6)
O17 C42 C43 119.6(6)
O18 C42 C43 116.5(6)
C46 C43 C44 109.8(7)
C46 C43 C42 111.1(6)
C44 C43 C42 109.5(6)
C46 C43 C45 109.8(7)
C44 C43 C45 109.0(7)
C42 C43 C45 107.5(6)
O16 C47 O15 124.1(6)
O16 C47 C48 117.5(6)
O15 C47 C48 118.4(6)
C50 C48 C49 111.2(7)
C50 C48 C47 111.3(6)
C49 C48 C47 108.3(6)
C50 C48 C51 109.8(7)
C49 C48 C51 108.9(6)
C47 C48 C51 107.3(6)
O20 C52 O19 123.7(7)
O20 C52 C53 117.9(7)
O19 C52 C53 118.5(7)
C54 C53 C56 108.7(9)
C54 C53 C52 106.4(8)
C56 C53 C52 111.1(7)
C54 C53 C55 112.8(8)
C56 C53 C55 107.7(8)
C52 C53 C55 110.3(7)
C8 N1 C9 121.3(6)
C8 N1 Mn3 125.8(5)
C9 N1 Mn3 112.9(4)
C20 N2 C21 122.2(6)
C20 N2 Mn1 125.2(5)
C21 N2 Mn1 112.5(4)
C32 N3 C33 122.1(6)
C32 N3 Mn2 125.1(5)
C33 N3 Mn2 112.8(4)
N5 N4 Mn3 128.3(4)
N5 N4 Mn1 118.6(4)
Mn3 N4 Mn1 85.35(18)
N6 N5 N4 177.7(7)
C2 O1 C1 115.9(6)
C2 O1 Na1 119.4(4)
C1 O1 Na1 123.2(5)
C7 O2 Mn3 129.1(4)
C7 O2 Na1 122.4(4)
Mn3 O2 Na1 108.3(2)
C12 O3 Mn3 114.0(4)
C12 O3 Tb1 127.8(4)
Mn3 O3 Tb1 114.9(2)
C14 O5 C13 117.2(6)
C14 O5 Na1 117.8(4)
C13 O5 Na1 124.8(5)
C19 O6 Mn1 125.8(4)
C19 O6 Na1 121.2(4)
Mn1 O6 Na1 111.1(2)
C23 O7 Mn1 112.6(4)
C23 O7 Tb1 129.2(4)
Mn1 O7 Tb1 113.58(19)
C26 O9 C25 112.0(6)
C26 O9 Na1 109.0(4)
C25 O9 Na1 103.5(5)
C31 O10 Mn2 127.5(4)
C31 O10 Na1 114.7(4)
Mn2 O10 Na1 101.93(19)
C36 O11 Mn2 113.0(4)
C36 O11 Tb1 137.8(4)
Mn2 O11 Tb1 106.82(18)
C37 O13 Tb1 93.4(4)
C37 O14 Tb1 93.9(4)
C47 O15 Mn2 124.9(4)
C47 O16 Mn1 124.4(4)
C42 O17 Mn2 116.2(4)
C42 O17 Tb1 133.4(4)
Mn2 O17 Tb1 82.00(13)
C42 O18 Mn3 121.2(4)
C52 O19 Tb1 141.8(5)
Mn1 O21 Mn2 119.4(2)
Mn1 O21 Mn3 107.13(19)
Mn2 O21 Mn3 133.5(2)
Mn1 O21 Na1 92.57(16)
Mn2 O21 Na1 87.28(15)
Mn3 O21 Na1 89.75(16)
Mn1 O21 Tb1 94.28(15)
Mn2 O21 Tb1 86.23(14)
Mn3 O21 Tb1 91.67(15)
Na1 O21 Tb1 172.26(16)
O6 Na1 O2 91.71(18)
O6 Na1 O10 116.27(18)
O2 Na1 O10 97.59(18)
O6 Na1 O5 66.31(17)
O2 Na1 O5 139.9(2)
O10 Na1 O5 122.0(2)
O6 Na1 O1 109.79(19)
O2 Na1 O1 66.00(18)
O10 Na1 O1 131.51(19)
O5 Na1 O1 89.44(19)
O6 Na1 O9 164.1(2)
O2 Na1 O9 103.92(19)
O10 Na1 O9 64.97(17)
O5 Na1 O9 99.15(19)
O1 Na1 O9 74.98(18)
O6 Na1 O21 63.70(14)
O2 Na1 O21 66.11(15)
O10 Na1 O21 63.60(14)
O5 Na1 O21 123.38(18)
O1 Na1 O21 131.33(18)
O9 Na1 O21 125.20(17)
O6 Na1 Mn2 83.52(13)
O2 Na1 Mn2 92.62(13)
O10 Na1 Mn2 33.43(11)
O5 Na1 Mn2 116.11(16)
O1 Na1 Mn2 154.42(16)
O9 Na1 Mn2 98.29(14)
O21 Na1 Mn2 34.98(8)
O7 Mn1 O6 176.23(19)
O7 Mn1 O21 90.72(18)
O6 Mn1 O21 92.58(18)
O7 Mn1 N2 84.4(2)
O6 Mn1 N2 92.0(2)
O21 Mn1 N2 170.2(2)
O7 Mn1 O16 92.93(18)
O6 Mn1 O16 88.11(18)
O21 Mn1 O16 102.56(17)
N2 Mn1 O16 86.3(2)
O7 Mn1 N4 88.96(19)
O6 Mn1 N4 89.64(19)
O21 Mn1 N4 83.20(18)
N2 Mn1 N4 88.1(2)
O16 Mn1 N4 173.90(18)
O11 Mn2 O10 172.31(19)
O11 Mn2 O21 91.27(18)
O10 Mn2 O21 94.04(18)
O11 Mn2 N3 82.5(2)
O10 Mn2 N3 91.8(2)
O21 Mn2 N3 172.6(2)
O11 Mn2 O15 94.86(18)
O10 Mn2 O15 89.94(19)
O21 Mn2 O15 97.71(17)
N3 Mn2 O15 86.8(2)
O11 Mn2 O17 79.92(17)
O10 Mn2 O17 95.44(18)
O21 Mn2 O17 80.67(16)
N3 Mn2 O17 94.29(19)
O15 Mn2 O17 174.46(17)
O11 Mn2 Na1 142.82(14)
O10 Mn2 Na1 44.64(14)
O21 Mn2 Na1 57.74(13)
N3 Mn2 Na1 129.53(17)
O15 Mn2 Na1 72.10(14)
O17 Mn2 Na1 111.01(12)
O3 Mn3 O2 173.61(19)
O3 Mn3 O21 90.28(18)
O2 Mn3 O21 95.72(19)
O3 Mn3 N1 82.1(2)
O2 Mn3 N1 91.7(2)
O21 Mn3 N1 170.9(2)
O3 Mn3 O18 92.44(18)
O2 Mn3 O18 89.34(18)
O21 Mn3 O18 93.78(16)
N1 Mn3 O18 91.53(19)
O3 Mn3 N4 89.5(2)
O2 Mn3 N4 88.9(2)
O21 Mn3 N4 84.29(18)
N1 Mn3 N4 90.6(2)
O18 Mn3 N4 177.28(18)
O11 Tb1 O3 122.38(15)
O11 Tb1 O19 148.49(16)
O3 Tb1 O19 82.75(16)
O11 Tb1 O7 84.89(15)
O3 Tb1 O7 81.44(15)
O19 Tb1 O7 80.29(16)
O11 Tb1 O22 75.36(16)
O3 Tb1 O22 151.90(16)
O19 Tb1 O22 74.54(17)
O7 Tb1 O22 78.64(16)
O11 Tb1 O14 125.82(16)
O3 Tb1 O14 73.72(16)
O19 Tb1 O14 76.49(17)
O7 Tb1 O14 147.73(15)
O22 Tb1 O14 115.54(17)
O11 Tb1 O13 84.13(15)
O3 Tb1 O13 124.65(16)
O19 Tb1 O13 97.01(17)
O7 Tb1 O13 153.46(15)
O22 Tb1 O13 75.23(16)
O14 Tb1 O13 53.03(15)
O11 Tb1 O17 65.16(14)
O3 Tb1 O17 74.48(14)
O19 Tb1 O17 145.82(15)
O7 Tb1 O17 120.01(13)
O22 Tb1 O17 133.04(15)
O14 Tb1 O17 72.88(15)
O13 Tb1 O17 76.39(14)
O11 Tb1 O21 62.30(13)
O3 Tb1 O21 62.18(13)
O19 Tb1 O21 129.70(15)
O7 Tb1 O21 60.85(13)
O22 Tb1 O21 122.08(14)
O14 Tb1 O21 120.87(14)
O13 Tb1 O21 132.07(14)
O17 Tb1 O21 59.27(12)

loop_
_geom_bond_atom_site_label_1
_geom_bond_atom_site_label_2
_geom_bond_distance
C1 O1 1.428(9)
C2 O1 1.364(9)
C2 C3 1.373(10)
C2 C7 1.420(10)
C3 C4 1.396(13)
C4 C5 1.359(12)
C5 C6 1.416(10)
C6 C7 1.413(10)
C6 C8 1.437(10)
C7 O2 1.324(8)
C8 N1 1.276(8)
C9 N1 1.493(9)
C9 C10 1.517(10)
C9 C12 1.532(10)
C9 C11 1.558(12)
C11 O4 1.554(11)
C12 O3 1.406(8)
C13 O5 1.433(9)
C14 O5 1.374(9)
C14 C15 1.377(10)
C14 C19 1.406(10)
C15 C16 1.405(12)
C16 C17 1.361(12)
C17 C18 1.420(10)
C18 C19 1.414(10)
C18 C20 1.449(10)
C19 O6 1.331(8)
C20 N2 1.292(9)
C21 N2 1.477(9)
C21 C24 1.490(11)
C21 C22 1.502(13)
C21 C23 1.598(11)
C23 O7 1.378(9)
C24 O8 1.369(10)
C25 O9 1.424(10)
C26 O9 1.364(9)
C26 C27 1.369(10)
C26 C31 1.417(10)
C27 C28 1.397(12)
C28 C29 1.353(12)
C29 C30 1.414(10)
C30 C31 1.411(10)
C30 C32 1.429(11)
C31 O10 1.336(8)
C32 N3 1.300(9)
C33 N3 1.490(9)
C33 C36 1.520(10)
C33 C34 1.525(9)
C33 C35 1.544(10)
C35 O12 1.413(9)
C36 O11 1.424(8)
C37 O13 1.265(9)
C37 O14 1.267(9)
C37 C38 1.515(10)
C38 C41 1.447(15)
C38 C39 1.457(15)
C38 C40 1.469(15)
C42 O17 1.253(8)
C42 O18 1.270(8)
C42 C43 1.534(9)
C43 C46 1.491(11)
C43 C44 1.519(11)
C43 C45 1.540(11)
C47 O16 1.262(8)
C47 O15 1.263(8)
C47 C48 1.528(9)
C48 C50 1.506(11)
C48 C49 1.527(11)
C48 C51 1.550(11)
C52 O20 1.263(9)
C52 O19 1.263(9)
C52 C53 1.531(11)
C53 C54 1.498(14)
C53 C56 1.523(13)
C53 C55 1.540(13)
N1 Mn3 2.017(5)
N2 Mn1 1.993(5)
N3 Mn2 2.027(5)
N4 N5 1.197(7)
N4 Mn3 2.256(5)
N4 Mn1 2.334(5)
N5 N6 1.152(8)
O1 Na1 2.428(6)
O2 Mn3 1.897(4)
O2 Na1 2.341(5)
O3 Mn3 1.881(4)
O3 Tb1 2.298(4)
O5 Na1 2.420(6)
O6 Mn1 1.908(4)
O6 Na1 2.321(5)
O7 Mn1 1.882(4)
O7 Tb1 2.379(4)
O9 Na1 2.550(5)
O10 Mn2 1.891(4)
O10 Na1 2.412(5)
O11 Mn2 1.882(4)
O11 Tb1 2.291(4)
O13 Tb1 2.455(5)
O14 Tb1 2.445(5)
O15 Mn2 2.143(5)
O16 Mn1 2.151(4)
O17 Mn2 2.350(4)
O17 Tb1 2.750(4)
O18 Mn3 2.195(4)
O19 Tb1 2.326(5)
O21 Mn1 1.911(4)
O21 Mn2 1.927(4)
O21 Mn3 1.957(4)
O21 Na1 2.843(5)
O21 Tb1 2.882(4)
O22 Tb1 2.407(5)
Na1 Mn2 3.358(3)
